data_4131094
loop_
_publ_author_name
'Kennedy, C. Rose'
'Lehnherr, Dan'
'Rajapaksa, Naomi S.'
'Ford, David D.'
'Park, Yongho'
'Jacobsen, Eric N.'

_publ_section_title
;
 Mechanism-Guided Development of a Highly Active Bis-thiourea Catalyst for
 Anion-Abstraction Catalysis.
;
_journal_issue 41
_journal_name_full 'Journal of the American Chemical Society'
_journal_page_first 13525
_journal_page_last 13528
_journal_paper_doi 10.1021/jacs.6b09205
_journal_volume 138
_journal_year 2016
_chemical_absolute_configuration ad
_chemical_formula_sum 'C54 H66 Cl F12 N7 O2 S2'
_chemical_formula_weight 1172.71
_space_group_IT_number 92
_space_group_name_Hall 'P 4abw 2nw'
_space_group_name_H-M_alt 'P 41 21 2'
_symmetry_cell_setting tetragonal
_symmetry_space_group_name_H-M 'P 41 21 2'
_atom_sites_solution_hydrogens geom
_atom_sites_solution_primary direct
_atom_sites_solution_secondary difmap
_audit_creation_method SHELXL-97
_cell_angle_alpha 90.00
_cell_angle_beta 90.00
_cell_angle_gamma 90.00
_cell_formula_units_Z 4
_cell_length_a 15.7617(3)
_cell_length_b 15.7617(3)
_cell_length_c 23.1201(5)
_cell_measurement_reflns_used 28252
_cell_measurement_temperature 100(2)
_cell_measurement_theta_max 25.6
_cell_measurement_theta_min 2.53
_cell_volume 5743.8(2)
_computing_cell_refinement 'SAINT 7.46A (Bruker-AXS, 2009)'
_computing_data_collection 'APEX2 v2009.3.0 (Bruker-AXS, 2009)'
_computing_data_reduction 'SAINT 7.46A (Bruker-AXS, 2009)'
_computing_molecular_graphics 'Bruker SHELXTL'
_computing_publication_material 'Bruker SHELXTL'
_computing_structure_refinement 'SHELXL-97 (Sheldrick, 2008)'
_computing_structure_solution 'SHELXS-97 (Sheldrick, 2008)'
_diffrn_ambient_temperature 100(2)
_diffrn_measured_fraction_theta_full 0.998
_diffrn_measured_fraction_theta_max 0.998
_diffrn_measurement_device_type 'CCD area detector'
_diffrn_measurement_method 'phi and omega scans'
_diffrn_radiation_monochromator graphite
_diffrn_radiation_source 'fine-focus sealed tube'
_diffrn_radiation_type MoK\a
_diffrn_radiation_wavelength 0.71073
_diffrn_reflns_av_R_equivalents 0.0602
_diffrn_reflns_av_sigmaI/netI 0.0197
_diffrn_reflns_limit_h_max 20
_diffrn_reflns_limit_h_min -20
_diffrn_reflns_limit_k_max 20
_diffrn_reflns_limit_k_min -20
_diffrn_reflns_limit_l_max 30
_diffrn_reflns_limit_l_min -30
_diffrn_reflns_number 139598
_diffrn_reflns_theta_full 27.62
_diffrn_reflns_theta_max 27.62
_diffrn_reflns_theta_min 1.56
_exptl_absorpt_coefficient_mu 0.225
_exptl_absorpt_correction_T_max 0.9692
_exptl_absorpt_correction_T_min 0.9116
_exptl_absorpt_correction_type multi-scan
_exptl_absorpt_process_details 'SADABS (Sheldrick, 2009)'
_exptl_crystal_colour colourless
_exptl_crystal_density_diffrn 1.356
_exptl_crystal_density_method 'not measured'
_exptl_crystal_description block
_exptl_crystal_F_000 2448
_exptl_crystal_size_max 0.42
_exptl_crystal_size_mid 0.18
_exptl_crystal_size_min 0.14
_refine_diff_density_max 0.760
_refine_diff_density_min -0.583
_refine_diff_density_rms 0.074
_refine_ls_abs_structure_details 'Flack H D (1983), Acta Cryst. A39, 876-881'
_refine_ls_abs_structure_Flack -0.03(9)
_refine_ls_extinction_method none
_refine_ls_goodness_of_fit_ref 1.069
_refine_ls_hydrogen_treatment mixed
_refine_ls_matrix_type full
_refine_ls_number_parameters 354
_refine_ls_number_reflns 6659
_refine_ls_number_restraints 5
_refine_ls_restrained_S_all 1.070
_refine_ls_R_factor_all 0.0667
_refine_ls_R_factor_gt 0.0571
_refine_ls_shift/su_max 0.001
_refine_ls_shift/su_mean 0.000
_refine_ls_structure_factor_coef Fsqd
_refine_ls_weighting_details 'calc w=1/[\s^2^(Fo^2^)+(0.0675P)^2^+7.9633P] where P=(Fo^2^+2Fc^2^)/3'
_refine_ls_weighting_scheme calc
_refine_ls_wR_factor_gt 0.1431
_refine_ls_wR_factor_ref 0.1531
_reflns_number_gt 5952
_reflns_number_total 6659
_reflns_threshold_expression >2sigma(I)
_cod_data_source_file ja6b09205_si_002.cif
_cod_data_source_block rrk-3-103
_cod_depositor_comments
;
The following automatic conversions were performed:

data item '_symmetry_cell_setting' value 'Tetragonal' was changed to
'tetragonal' in accordance with the
/home/saulius/struct/COD-crude-data/automatic-downloads/DataCite-retrospective/ACS/depositions/lib/dictionaries/cif_core.dic
dictionary named 'cif_core.dic' version 2.4.2 last updated on
2011-04-26.

Automatic conversion script
Id: cif_fix_values 6909 2019-04-08 15:41:33Z antanas 
;
_cod_original_sg_symbol_H-M P4(1)2(1)2
_cod_database_code 4131094

loop_
_symmetry_equiv_pos_as_xyz
'x, y, z'
'-y+1/2, x+1/2, z+1/4'
'y+1/2, -x+1/2, z+3/4'
'x+1/2, -y+1/2, -z+3/4'
'-x+1/2, y+1/2, -z+1/4'
'-x, -y, z+1/2'
'y, x, -z'
'-y, -x, -z+1/2'

loop_
_atom_site_label
_atom_site_type_symbol
_atom_site_fract_x
_atom_site_fract_y
_atom_site_fract_z
_atom_site_U_iso_or_equiv
_atom_site_adp_type
_atom_site_occupancy
_atom_site_symmetry_multiplicity
_atom_site_calc_flag
_atom_site_refinement_flags
_atom_site_disorder_assembly
_atom_site_disorder_group
S1 S 0.25487(6) 0.63856(7) 0.51983(3) 0.0407(2) Uani 1 1 d . . .
O1 O 0.06272(15) 0.71324(14) 0.66000(9) 0.0296(5) Uani 1 1 d . . .
N1 N 0.02117(16) 0.68339(15) 0.56937(11) 0.0235(5) Uani 1 1 d . . .
N2 N 0.21308(15) 0.62595(16) 0.62997(10) 0.0217(5) Uani 1 1 d . . .
H2N H 0.223(2) 0.638(2) 0.6637(15) 0.016(8) Uiso 1 1 d . . .
N3 N 0.33820(16) 0.69141(16) 0.61526(11) 0.0228(5) Uani 1 1 d . . .
H3N H 0.336(2) 0.695(2) 0.6513(16) 0.022(9) Uiso 1 1 d . . .
C1 C 0.0788(2) 0.8557(2) 0.55319(13) 0.0288(6) Uani 1 1 d . . .
H1A H 0.1157 0.8100 0.5439 0.035 Uiso 1 1 calc R . .
C2 C 0.1085(2) 0.9389(2) 0.55132(14) 0.0365(8) Uani 1 1 d . . .
H2A H 0.1657 0.9499 0.5407 0.044 Uiso 1 1 calc R . .
C3 C 0.0555(3) 1.0049(2) 0.56480(15) 0.0414(9) Uani 1 1 d . . .
H3A H 0.0764 1.0614 0.5637 0.050 Uiso 1 1 calc R . .
C4 C -0.0275(3) 0.9904(2) 0.57983(14) 0.0371(8) Uani 1 1 d . . .
H4A H -0.0640 1.0365 0.5888 0.045 Uiso 1 1 calc R . .
C5 C -0.0574(2) 0.9078(2) 0.58178(13) 0.0298(7) Uani 1 1 d . . .
H5A H -0.1148 0.8974 0.5923 0.036 Uiso 1 1 calc R . .
C6 C -0.00433(19) 0.83981(18) 0.56852(12) 0.0231(6) Uani 1 1 d . . .
C7 C -0.04212(19) 0.75191(19) 0.56965(14) 0.0254(6) Uani 1 1 d . . .
H7A H -0.0798 0.7459 0.6042 0.031 Uiso 1 1 calc R . .
C8 C -0.0925(2) 0.7330(2) 0.51487(16) 0.0358(8) Uani 1 1 d . . .
H8A H -0.1390 0.6924 0.5228 0.043 Uiso 1 1 calc R . .
H8B H -0.1168 0.7856 0.4984 0.043 Uiso 1 1 calc R . .
C9 C -0.0279(2) 0.6948(2) 0.47433(14) 0.0330(7) Uani 1 1 d . . .
H9A H 0.0088 0.7391 0.4571 0.040 Uiso 1 1 calc R . .
H9B H -0.0557 0.6623 0.4430 0.040 Uiso 1 1 calc R . .
C10 C 0.0224(2) 0.6369(2) 0.51400(12) 0.0276(6) Uani 1 1 d . . .
H10A H -0.0051 0.5807 0.5178 0.033 Uiso 1 1 calc R . .
H10B H 0.0811 0.6292 0.4998 0.033 Uiso 1 1 calc R . .
C11 C 0.06780(18) 0.66852(18) 0.61652(12) 0.0226(5) Uani 1 1 d . . .
C12 C 0.12956(17) 0.59407(18) 0.61559(11) 0.0201(5) Uani 1 1 d . . .
H12A H 0.1316 0.5714 0.5752 0.024 Uiso 1 1 calc R . .
C13 C 0.26922(18) 0.65334(18) 0.59065(12) 0.0216(5) Uani 1 1 d . . .
C14 C 0.41686(19) 0.71378(17) 0.59217(12) 0.0226(6) Uani 1 1 d . . .
C15 C 0.4336(2) 0.72370(19) 0.53351(13) 0.0264(6) Uani 1 1 d . . .
H15A H 0.3892 0.7178 0.5060 0.032 Uiso 1 1 calc R . .
C16 C 0.5150(2) 0.74212(19) 0.51548(13) 0.0274(6) Uani 1 1 d . B .
C17 C 0.5808(2) 0.7532(2) 0.55401(14) 0.0283(6) Uani 1 1 d . . .
H17A H 0.6367 0.7651 0.5409 0.034 Uiso 1 1 calc R . .
C18 C 0.56292(19) 0.74634(19) 0.61254(14) 0.0257(6) Uani 1 1 d . A .
C19 C 0.48242(19) 0.72682(18) 0.63177(12) 0.0230(6) Uani 1 1 d . . .
H19A H 0.4716 0.7222 0.6721 0.028 Uiso 1 1 calc R . .
C20 C 0.10188(19) 0.52106(19) 0.65615(12) 0.0229(5) Uani 1 1 d . . .
C21 C 0.1586(2) 0.4444(2) 0.64395(14) 0.0294(7) Uani 1 1 d . . .
H21A H 0.1433 0.3979 0.6700 0.044 Uiso 1 1 calc R . .
H21B H 0.2181 0.4601 0.6502 0.044 Uiso 1 1 calc R . .
H21C H 0.1509 0.4262 0.6038 0.044 Uiso 1 1 calc R . .
C22 C 0.1076(2) 0.5444(2) 0.71998(13) 0.0317(7) Uani 1 1 d . . .
H22A H 0.0869 0.4970 0.7435 0.048 Uiso 1 1 calc R . .
H22B H 0.0729 0.5948 0.7275 0.048 Uiso 1 1 calc R . .
H22C H 0.1668 0.5564 0.7301 0.048 Uiso 1 1 calc R . .
C23 C 0.0107(2) 0.4967(2) 0.64169(13) 0.0270(6) Uani 1 1 d . . .
H23A H -0.0066 0.4486 0.6658 0.041 Uiso 1 1 calc R . .
H23B H 0.0070 0.4807 0.6008 0.041 Uiso 1 1 calc R . .
H23C H -0.0268 0.5450 0.6492 0.041 Uiso 1 1 calc R . .
C24 C 0.6330(2) 0.7581(2) 0.65572(14) 0.0313(6) Uani 1 1 d D . .
F1 F 0.6067(3) 0.7892(3) 0.70708(19) 0.0378(7) Uani 0.50 1 d PD A 1
F2 F 0.6683(3) 0.6805(4) 0.6711(2) 0.0378(7) Uani 0.50 1 d P A 1
F3 F 0.6968(3) 0.8036(3) 0.6370(2) 0.0378(7) Uani 0.50 1 d PD A 1
F1B F 0.6148(3) 0.8188(4) 0.6916(2) 0.0488(9) Uani 0.50 1 d PD A 2
F2B F 0.6491(4) 0.6874(4) 0.6837(3) 0.0488(9) Uani 0.50 1 d PD A 2
F3B F 0.7070(4) 0.7775(4) 0.6283(3) 0.0488(9) Uani 0.50 1 d PD A 2
C25 C 0.5306(3) 0.7529(3) 0.45212(17) 0.0493(4) Uani 1 1 d D . .
F4 F 0.60866(16) 0.73032(16) 0.43720(9) 0.0493(4) Uani 1 1 d . B .
F5 F 0.52370(16) 0.83365(16) 0.43556(9) 0.0493(4) Uani 1 1 d . B .
F6 F 0.4861(4) 0.6979(4) 0.4208(2) 0.0493(4) Uani 0.50 1 d PD B 1
F6B F 0.4683(4) 0.7216(4) 0.4182(2) 0.0493(4) Uani 0.50 1 d PD B 2
Cl1 Cl 0.30875(5) 0.69125(5) 0.7500 0.0278(2) Uani 1 2 d S . .
N4 N 0.10467(17) 0.89533(17) 0.7500 0.0276(8) Uani 1 2 d S . .
C26 C 0.0281(2) 0.8971(2) 0.71239(15) 0.0374(8) Uani 1 1 d . . .
H26A H 0.0288 0.9486 0.6886 0.056 Uiso 1 1 calc R . .
H26B H -0.0230 0.8968 0.7366 0.056 Uiso 1 1 calc R . .
H26C H 0.0280 0.8471 0.6872 0.056 Uiso 1 1 calc R . .
C27 C 0.1046(3) 0.8183(3) 0.78645(16) 0.0414(9) Uani 1 1 d . . .
H27A H 0.1545 0.8188 0.8117 0.062 Uiso 1 1 calc R . .
H27B H 0.1061 0.7679 0.7617 0.062 Uiso 1 1 calc R . .
H27C H 0.0530 0.8173 0.8101 0.062 Uiso 1 1 calc R . .

loop_
_atom_site_aniso_label
_atom_site_aniso_U_11
_atom_site_aniso_U_22
_atom_site_aniso_U_33
_atom_site_aniso_U_23
_atom_site_aniso_U_13
_atom_site_aniso_U_12
S1 0.0349(4) 0.0702(6) 0.0172(3) -0.0027(4) 0.0025(3) -0.0193(4)
O1 0.0349(12) 0.0276(11) 0.0261(10) -0.0045(9) -0.0022(9) 0.0053(9)
N1 0.0267(12) 0.0195(11) 0.0244(12) -0.0015(9) -0.0053(9) 0.0024(9)
N2 0.0233(12) 0.0291(13) 0.0127(10) 0.0002(9) -0.0017(9) -0.0028(9)
N3 0.0246(12) 0.0268(12) 0.0170(11) 0.0007(10) 0.0010(9) -0.0037(10)
C1 0.0292(15) 0.0273(15) 0.0298(15) 0.0011(12) -0.0062(12) -0.0003(12)
C2 0.0448(19) 0.0375(18) 0.0270(16) 0.0068(13) -0.0113(14) -0.0131(15)
C3 0.071(3) 0.0249(16) 0.0278(16) 0.0013(13) -0.0181(17) -0.0116(16)
C4 0.060(2) 0.0243(15) 0.0269(15) 0.0007(12) -0.0103(15) 0.0086(15)
C5 0.0355(17) 0.0291(15) 0.0247(15) -0.0001(12) -0.0072(12) 0.0049(13)
C6 0.0294(15) 0.0230(14) 0.0169(12) -0.0013(10) -0.0086(11) 0.0001(11)
C7 0.0229(14) 0.0220(13) 0.0314(15) 0.0012(12) -0.0030(11) 0.0028(11)
C8 0.0338(17) 0.0262(16) 0.047(2) -0.0033(14) -0.0189(15) 0.0028(13)
C9 0.0437(19) 0.0250(15) 0.0303(16) -0.0012(13) -0.0164(14) 0.0024(14)
C10 0.0324(16) 0.0263(15) 0.0240(14) -0.0018(12) -0.0077(11) 0.0052(12)
C11 0.0228(13) 0.0218(13) 0.0232(13) 0.0007(11) 0.0003(11) -0.0005(11)
C12 0.0198(13) 0.0230(13) 0.0174(12) 0.0013(10) -0.0010(10) -0.0015(10)
C13 0.0215(13) 0.0220(13) 0.0212(12) 0.0013(10) -0.0006(10) 0.0001(10)
C14 0.0264(14) 0.0170(12) 0.0245(13) 0.0006(10) 0.0019(11) -0.0014(11)
C15 0.0315(16) 0.0229(14) 0.0248(14) 0.0017(11) 0.0011(12) -0.0044(12)
C16 0.0329(16) 0.0228(14) 0.0267(14) -0.0014(11) 0.0069(12) -0.0056(12)
C17 0.0288(15) 0.0238(14) 0.0323(15) -0.0009(12) 0.0056(12) -0.0034(12)
C18 0.0251(14) 0.0205(13) 0.0316(15) 0.0022(12) 0.0030(12) -0.0020(11)
C19 0.0267(14) 0.0231(14) 0.0192(12) 0.0021(10) 0.0028(11) -0.0043(11)
C20 0.0220(13) 0.0248(14) 0.0219(12) 0.0030(11) 0.0010(10) 0.0001(11)
C21 0.0267(15) 0.0234(15) 0.0382(17) 0.0046(12) -0.0003(12) 0.0039(11)
C22 0.0339(16) 0.0390(18) 0.0223(14) 0.0072(12) 0.0003(12) -0.0077(14)
C23 0.0245(15) 0.0282(15) 0.0282(14) 0.0037(12) -0.0019(12) -0.0034(12)
C24 0.0275(15) 0.0332(16) 0.0331(15) -0.0002(13) 0.0005(13) -0.0045(13)
F1 0.0346(15) 0.0492(17) 0.0297(14) 0.0000(11) -0.0011(11) -0.0042(12)
F2 0.0346(15) 0.0492(17) 0.0297(14) 0.0000(11) -0.0011(11) -0.0042(12)
F3 0.0346(15) 0.0492(17) 0.0297(14) 0.0000(11) -0.0011(11) -0.0042(12)
F1B 0.0373(17) 0.061(2) 0.048(2) -0.0068(15) -0.0041(14) -0.0046(15)
F2B 0.0373(17) 0.061(2) 0.048(2) -0.0068(15) -0.0041(14) -0.0046(15)
F3B 0.0373(17) 0.061(2) 0.048(2) -0.0068(15) -0.0041(14) -0.0046(15)
C25 0.0566(9) 0.0591(9) 0.0323(6) 0.0054(6) 0.0120(6) -0.0023(7)
F4 0.0566(9) 0.0591(9) 0.0323(6) 0.0054(6) 0.0120(6) -0.0023(7)
F5 0.0566(9) 0.0591(9) 0.0323(6) 0.0054(6) 0.0120(6) -0.0023(7)
F6 0.0566(9) 0.0591(9) 0.0323(6) 0.0054(6) 0.0120(6) -0.0023(7)
F6B 0.0566(9) 0.0591(9) 0.0323(6) 0.0054(6) 0.0120(6) -0.0023(7)
Cl1 0.0329(3) 0.0329(3) 0.0174(4) -0.0009(2) -0.0009(2) -0.0054(4)
N4 0.0321(12) 0.0321(12) 0.0186(15) -0.0022(10) -0.0022(10) 0.0048(15)
C26 0.046(2) 0.0332(17) 0.0331(17) -0.0062(14) -0.0150(15) 0.0059(16)
C27 0.046(2) 0.044(2) 0.0345(18) 0.0110(15) 0.0010(15) 0.0059(17)

loop_
_atom_type_symbol
_atom_type_description
_atom_type_scat_dispersion_real
_atom_type_scat_dispersion_imag
_atom_type_scat_source
C C 0.0033 0.0016 'International Tables Vol C Tables 4.2.6.8 and 6.1.1.4'
H H 0.0000 0.0000 'International Tables Vol C Tables 4.2.6.8 and 6.1.1.4'
N N 0.0061 0.0033 'International Tables Vol C Tables 4.2.6.8 and 6.1.1.4'
O O 0.0106 0.0060 'International Tables Vol C Tables 4.2.6.8 and 6.1.1.4'
F F 0.0171 0.0103 'International Tables Vol C Tables 4.2.6.8 and 6.1.1.4'
S S 0.1246 0.1234 'International Tables Vol C Tables 4.2.6.8 and 6.1.1.4'
Cl Cl 0.1484 0.1585 'International Tables Vol C Tables 4.2.6.8 and 6.1.1.4'

loop_
_geom_angle_atom_site_label_1
_geom_angle_atom_site_label_2
_geom_angle_atom_site_label_3
_geom_angle
_geom_angle_site_symmetry_1
_geom_angle_site_symmetry_3
C11 N1 C7 119.9(2) . .
C11 N1 C10 127.9(2) . .
C7 N1 C10 112.2(2) . .
C13 N2 C12 123.8(2) . .
C13 N2 H2N 116(2) . .
C12 N2 H2N 119(2) . .
C13 N3 C14 131.2(2) . .
C13 N3 H3N 114(2) . .
C14 N3 H3N 114(2) . .
C6 C1 C2 119.9(3) . .
C6 C1 H1A 120.1 . .
C2 C1 H1A 120.1 . .
C3 C2 C1 120.2(4) . .
C3 C2 H2A 119.9 . .
C1 C2 H2A 119.9 . .
C2 C3 C4 120.8(3) . .
C2 C3 H3A 119.6 . .
C4 C3 H3A 119.6 . .
C3 C4 C5 119.3(3) . .
C3 C4 H4A 120.3 . .
C5 C4 H4A 120.3 . .
C4 C5 C6 120.7(3) . .
C4 C5 H5A 119.7 . .
C6 C5 H5A 119.7 . .
C1 C6 C5 119.1(3) . .
C1 C6 C7 123.1(3) . .
C5 C6 C7 117.7(3) . .
N1 C7 C6 114.0(2) . .
N1 C7 C8 101.9(2) . .
C6 C7 C8 111.8(3) . .
N1 C7 H7A 109.6 . .
C6 C7 H7A 109.6 . .
C8 C7 H7A 109.6 . .
C9 C8 C7 104.1(3) . .
C9 C8 H8A 110.9 . .
C7 C8 H8A 110.9 . .
C9 C8 H8B 110.9 . .
C7 C8 H8B 110.9 . .
H8A C8 H8B 109.0 . .
C8 C9 C10 102.5(3) . .
C8 C9 H9A 111.3 . .
C10 C9 H9A 111.3 . .
C8 C9 H9B 111.3 . .
C10 C9 H9B 111.3 . .
H9A C9 H9B 109.2 . .
N1 C10 C9 102.7(2) . .
N1 C10 H10A 111.2 . .
C9 C10 H10A 111.2 . .
N1 C10 H10B 111.2 . .
C9 C10 H10B 111.2 . .
H10A C10 H10B 109.1 . .
O1 C11 N1 122.0(3) . .
O1 C11 C12 119.6(3) . .
N1 C11 C12 118.4(2) . .
N2 C12 C11 108.1(2) . .
N2 C12 C20 112.0(2) . .
C11 C12 C20 112.6(2) . .
N2 C12 H12A 108.0 . .
C11 C12 H12A 108.0 . .
C20 C12 H12A 108.0 . .
N2 C13 N3 112.6(2) . .
N2 C13 S1 122.1(2) . .
N3 C13 S1 125.3(2) . .
C15 C14 N3 124.7(3) . .
C15 C14 C19 118.9(3) . .
N3 C14 C19 116.4(3) . .
C16 C15 C14 119.6(3) . .
C16 C15 H15A 120.2 . .
C14 C15 H15A 120.2 . .
C17 C16 C15 122.1(3) . .
C17 C16 C25 119.7(3) . .
C15 C16 C25 118.2(3) . .
C16 C17 C18 117.9(3) . .
C16 C17 H17A 121.1 . .
C18 C17 H17A 121.1 . .
C19 C18 C17 121.3(3) . .
C19 C18 C24 119.4(3) . .
C17 C18 C24 119.3(3) . .
C18 C19 C14 120.2(3) . .
C18 C19 H19A 119.9 . .
C14 C19 H19A 119.9 . .
C22 C20 C23 109.2(3) . .
C22 C20 C21 109.5(3) . .
C23 C20 C21 108.2(3) . .
C22 C20 C12 113.0(2) . .
C23 C20 C12 108.7(2) . .
C21 C20 C12 108.1(2) . .
C20 C21 H21A 109.5 . .
C20 C21 H21B 109.5 . .
H21A C21 H21B 109.5 . .
C20 C21 H21C 109.5 . .
H21A C21 H21C 109.5 . .
H21B C21 H21C 109.5 . .
C20 C22 H22A 109.5 . .
C20 C22 H22B 109.5 . .
H22A C22 H22B 109.5 . .
C20 C22 H22C 109.5 . .
H22A C22 H22C 109.5 . .
H22B C22 H22C 109.5 . .
C20 C23 H23A 109.5 . .
C20 C23 H23B 109.5 . .
H23A C23 H23B 109.5 . .
C20 C23 H23C 109.5 . .
H23A C23 H23C 109.5 . .
H23B C23 H23C 109.5 . .
F1B C24 F2B 110.7(4) . .
F3 C24 F1 109.2(4) . .
F1B C24 F3B 108.8(4) . .
F2B C24 F3B 104.6(4) . .
F3 C24 F2 105.0(4) . .
F1 C24 F2 102.6(4) . .
F1B C24 C18 110.7(3) . .
F3 C24 C18 114.4(3) . .
F2B C24 C18 111.4(4) . .
F1 C24 C18 113.9(3) . .
F3B C24 C18 110.4(4) . .
F2 C24 C18 110.8(3) . .
F4 C25 F6 99.9(4) . .
F4 C25 F5 104.9(3) . .
F6 C25 F5 115.0(4) . .
F4 C25 F6B 115.2(4) . .
F5 C25 F6B 97.1(4) . .
F4 C25 C16 112.1(3) . .
F6 C25 C16 111.9(4) . .
F5 C25 C16 112.1(3) . .
F6B C25 C16 114.1(4) . .
C27 N4 C27 109.1(4) 8_666 .
C27 N4 C26 110.4(2) 8_666 8_666
C27 N4 C26 109.5(2) . 8_666
C27 N4 C26 109.5(2) 8_666 .
C27 N4 C26 110.4(2) . .
C26 N4 C26 108.1(4) 8_666 .
N4 C26 H26A 109.5 . .
N4 C26 H26B 109.5 . .
H26A C26 H26B 109.5 . .
N4 C26 H26C 109.5 . .
H26A C26 H26C 109.5 . .
H26B C26 H26C 109.5 . .
N4 C27 H27A 109.5 . .
N4 C27 H27B 109.5 . .
H27A C27 H27B 109.5 . .
N4 C27 H27C 109.5 . .
H27A C27 H27C 109.5 . .
H27B C27 H27C 109.5 . .

loop_
_geom_bond_atom_site_label_1
_geom_bond_atom_site_label_2
_geom_bond_distance
_geom_bond_site_symmetry_2
S1 C13 1.669(3) .
O1 C11 1.230(4) .
N1 C11 1.335(4) .
N1 C7 1.470(4) .
N1 C10 1.475(4) .
N2 C13 1.340(4) .
N2 C12 1.448(4) .
N2 H2N 0.82(3) .
N3 C13 1.366(4) .
N3 C14 1.395(4) .
N3 H3N 0.84(4) .
C1 C6 1.380(4) .
C1 C2 1.393(5) .
C1 H1A 0.9500 .
C2 C3 1.370(6) .
C2 H2A 0.9500 .
C3 C4 1.372(6) .
C3 H3A 0.9500 .
C4 C5 1.386(5) .
C4 H4A 0.9500 .
C5 C6 1.394(4) .
C5 H5A 0.9500 .
C6 C7 1.508(4) .
C7 C8 1.524(4) .
C7 H7A 1.0000 .
C8 C9 1.509(5) .
C8 H8A 0.9900 .
C8 H8B 0.9900 .
C9 C10 1.517(4) .
C9 H9A 0.9900 .
C9 H9B 0.9900 .
C10 H10A 0.9900 .
C10 H10B 0.9900 .
C11 C12 1.525(4) .
C12 C20 1.547(4) .
C12 H12A 1.0000 .
C14 C15 1.390(4) .
C14 C19 1.396(4) .
C15 C16 1.381(4) .
C15 H15A 0.9500 .
C16 C17 1.378(5) .
C16 C25 1.495(5) .
C17 C18 1.387(4) .
C17 H17A 0.9500 .
C18 C19 1.379(4) .
C18 C24 1.500(4) .
C19 H19A 0.9500 .
C20 C22 1.523(4) .
C20 C23 1.524(4) .
C20 C21 1.530(4) .
C21 H21A 0.9800 .
C21 H21B 0.9800 .
C21 H21C 0.9800 .
C22 H22A 0.9800 .
C22 H22B 0.9800 .
C22 H22C 0.9800 .
C23 H23A 0.9800 .
C23 H23B 0.9800 .
C23 H23C 0.9800 .
C24 F1B 1.298(6) .
C24 F3 1.309(6) .
C24 F2B 1.314(7) .
C24 F1 1.349(6) .
C24 F3B 1.362(7) .
C24 F2 1.390(7) .
C25 F4 1.327(5) .
C25 F6 1.330(7) .
C25 F5 1.333(5) .
C25 F6B 1.350(7) .
N4 C27 1.477(4) 8_666
N4 C27 1.477(4) .
N4 C26 1.488(4) 8_666
N4 C26 1.488(4) .
C26 H26A 0.9800 .
C26 H26B 0.9800 .
C26 H26C 0.9800 .
C27 H27A 0.9800 .
C27 H27B 0.9800 .
C27 H27C 0.9800 .

loop_
_geom_hbond_atom_site_label_D
_geom_hbond_atom_site_label_H
_geom_hbond_atom_site_label_A
_geom_hbond_distance_DH
_geom_hbond_distance_HA
_geom_hbond_distance_DA
_geom_hbond_angle_DHA
N2 H2N Cl1 0.82(3) 2.55(3) 3.322(2) 158(3)
N3 H3N Cl1 0.84(4) 2.32(4) 3.149(2) 171(3)

loop_
_geom_torsion_atom_site_label_1
_geom_torsion_atom_site_label_2
_geom_torsion_atom_site_label_3
_geom_torsion_atom_site_label_4
_geom_torsion
C6 C1 C2 C3 0.2(5)
C1 C2 C3 C4 -0.5(5)
C2 C3 C4 C5 0.5(5)
C3 C4 C5 C6 -0.2(5)
C2 C1 C6 C5 0.2(4)
C2 C1 C6 C7 177.9(3)
C4 C5 C6 C1 -0.2(4)
C4 C5 C6 C7 -178.0(3)
C11 N1 C7 C6 72.0(4)
C10 N1 C7 C6 -109.5(3)
C11 N1 C7 C8 -167.4(3)
C10 N1 C7 C8 11.1(3)
C1 C6 C7 N1 16.5(4)
C5 C6 C7 N1 -165.8(3)
C1 C6 C7 C8 -98.4(3)
C5 C6 C7 C8 79.4(3)
N1 C7 C8 C9 -32.2(3)
C6 C7 C8 C9 89.9(3)
C7 C8 C9 C10 41.5(3)
C11 N1 C10 C9 -167.5(3)
C7 N1 C10 C9 14.1(3)
C8 C9 C10 N1 -33.6(3)
C7 N1 C11 O1 -3.6(4)
C10 N1 C11 O1 178.1(3)
C7 N1 C11 C12 176.9(3)
C10 N1 C11 C12 -1.3(4)
C13 N2 C12 C11 -90.8(3)
C13 N2 C12 C20 144.6(3)
O1 C11 C12 N2 -54.5(3)
N1 C11 C12 N2 125.0(3)
O1 C11 C12 C20 69.8(3)
N1 C11 C12 C20 -110.7(3)
C12 N2 C13 N3 171.2(2)
C12 N2 C13 S1 -10.5(4)
C14 N3 C13 N2 166.2(3)
C14 N3 C13 S1 -12.1(5)
C13 N3 C14 C15 19.7(5)
C13 N3 C14 C19 -160.3(3)
N3 C14 C15 C16 -177.0(3)
C19 C14 C15 C16 3.1(4)
C14 C15 C16 C17 -1.6(5)
C14 C15 C16 C25 -179.6(3)
C15 C16 C17 C18 -0.8(5)
C25 C16 C17 C18 177.2(3)
C16 C17 C18 C19 1.8(5)
C16 C17 C18 C24 -179.9(3)
C17 C18 C19 C14 -0.2(4)
C24 C18 C19 C14 -178.6(3)
C15 C14 C19 C18 -2.2(4)
N3 C14 C19 C18 177.8(3)
N2 C12 C20 C22 53.5(3)
C11 C12 C20 C22 -68.5(3)
N2 C12 C20 C23 175.0(2)
C11 C12 C20 C23 52.9(3)
N2 C12 C20 C21 -67.9(3)
C11 C12 C20 C21 170.1(2)
C19 C18 C24 F1B -59.1(5)
C17 C18 C24 F1B 122.5(4)
C19 C18 C24 F3 -157.5(4)
C17 C18 C24 F3 24.1(5)
C19 C18 C24 F2B 64.6(4)
C17 C18 C24 F2B -113.8(4)
C19 C18 C24 F1 -31.0(5)
C17 C18 C24 F1 150.7(4)
C19 C18 C24 F3B -179.6(4)
C17 C18 C24 F3B 2.0(5)
C19 C18 C24 F2 84.0(4)
C17 C18 C24 F2 -94.3(4)
C17 C16 C25 F4 32.0(5)
C15 C16 C25 F4 -149.9(3)
C17 C16 C25 F6 143.3(4)
C15 C16 C25 F6 -38.6(5)
C17 C16 C25 F5 -85.7(4)
C15 C16 C25 F5 92.4(4)
C17 C16 C25 F6B 165.2(4)
C15 C16 C25 F6B -16.8(6)
